data_1543871
loop_
_publ_author_name
'G\"orbitz, Carl Henrik'
'Karen, Pavel'
'Du\<sek, Michal'
'Pet\<r\'i\<cek, V\'aclav'

_publ_section_title
;
 An exceptional series of phase transitions in hydrophobic amino acids
 with linear side chains
;
_journal_issue 5
_journal_name_full IUCrJ
_journal_page_first
;
;
_journal_paper_doi 10.1107/S2052252516010472
_journal_volume 3
_journal_year 2016
_chemical_absolute_configuration rm
_chemical_formula_moiety 'C6 H13 N O2'
_chemical_formula_sum 'C6 H13 N O2'
_chemical_formula_weight 131.17
_chemical_name_common L-norleucine
_chemical_name_systematic
;
 S-2-aminohexanoic acid
;
_space_group_crystal_system monoclinic
_space_group_IT_number 5
_space_group_name_Hall 'C 2y'
_space_group_name_H-M_alt 'C 1 2 1'
_symmetry_space_group_name_Hall 'C 2y'
_symmetry_space_group_name_H-M 'C 1 2 1'
_atom_sites_solution_hydrogens geom
_atom_sites_solution_primary direct
_atom_sites_solution_secondary difmap
_audit_creation_method SHELXL-2013
_cell_angle_alpha 90
_cell_angle_beta 103.11(2)
_cell_angle_gamma 90
_cell_formula_units_Z 4
_cell_length_a 9.648(9)
_cell_length_b 5.252(5)
_cell_length_c 16.561(16)
_cell_measurement_reflns_used 410
_cell_measurement_temperature 405(2)
_cell_measurement_theta_max 19.82
_cell_measurement_theta_min 3.78
_cell_volume 817.3(13)
_computing_cell_refinement 'APEX2 (Bruker, 2014)'
_computing_data_collection 'APEX2 (Bruker, 2014)'
_computing_data_reduction 'APEX2 (Bruker, 2014)'
_computing_molecular_graphics 'MERCURY (Macrae et al., 2008)'
_computing_publication_material 'SHELXL (Sheldrick, 2015b)'
_computing_structure_refinement 'SHELXL (Sheldrick, 2015b)'
_computing_structure_solution 'SHELXT (Sheldrick, 2015a)'
_diffrn_ambient_temperature 405(2)
_diffrn_detector_area_resol_mean 8.3
_diffrn_measured_fraction_theta_full 0.976
_diffrn_measured_fraction_theta_max 0.969
_diffrn_measurement_device_type 'Bruker D8 Vantage single crystal CCD'
_diffrn_measurement_method 'Sets of exposures each taken over 0.5\% \w rotation'
_diffrn_radiation_monochromator graphite
_diffrn_radiation_type MoK\a
_diffrn_radiation_wavelength 0.71073
_diffrn_reflns_av_R_equivalents 0.0816
_diffrn_reflns_av_unetI/netI 0.1941
_diffrn_reflns_Laue_measured_fraction_full 0.976
_diffrn_reflns_Laue_measured_fraction_max 0.969
_diffrn_reflns_limit_h_max 11
_diffrn_reflns_limit_h_min -9
_diffrn_reflns_limit_k_max 6
_diffrn_reflns_limit_k_min -6
_diffrn_reflns_limit_l_max 19
_diffrn_reflns_limit_l_min -18
_diffrn_reflns_number 1901
_diffrn_reflns_point_group_measured_fraction_full 0.860
_diffrn_reflns_point_group_measured_fraction_max 0.852
_diffrn_reflns_theta_full 25.242
_diffrn_reflns_theta_max 25.368
_diffrn_reflns_theta_min 2.525
_exptl_absorpt_coefficient_mu 0.079
_exptl_absorpt_correction_T_max 1.000
_exptl_absorpt_correction_T_min 0.655
_exptl_absorpt_correction_type multi-scan
_exptl_absorpt_process_details 'SADABS (Bruker, 2014)'
_exptl_crystal_colour colourless
_exptl_crystal_density_diffrn 1.066
_exptl_crystal_density_method 'not measured'
_exptl_crystal_description plate
_exptl_crystal_F_000 288
_exptl_crystal_size_max 0.68
_exptl_crystal_size_mid 0.58
_exptl_crystal_size_min 0.16
_refine_diff_density_max 0.159
_refine_diff_density_min -0.131
_refine_diff_density_rms 0.037
_refine_ls_extinction_method none
_refine_ls_goodness_of_fit_ref 1.081
_refine_ls_hydrogen_treatment constr
_refine_ls_matrix_type full
_refine_ls_number_parameters 115
_refine_ls_number_reflns 1283
_refine_ls_number_restraints 137
_refine_ls_restrained_S_all 1.068
_refine_ls_R_factor_all 0.2466
_refine_ls_R_factor_gt 0.0974
_refine_ls_shift/su_max 0.000
_refine_ls_shift/su_mean 0.000
_refine_ls_structure_factor_coef Fsqd
_refine_ls_weighting_details
;
 w=1/[\s^2^(Fo^2^)+(0.0734P)^2^+0.0507P]
 where P=(Fo^2^+2Fc^2^)/3
;
_refine_ls_weighting_scheme calc
_refine_ls_wR_factor_gt 0.1571
_refine_ls_wR_factor_ref 0.2054
_reflns_Friedel_coverage 0.576
_reflns_Friedel_fraction_full 0.714
_reflns_Friedel_fraction_max 0.705
_reflns_number_gt 533
_reflns_number_total 1283
_reflns_threshold_expression 'I > 2\s(I)'
_cod_data_source_file ed5010.cif
_cod_data_source_block Nle405
_cod_original_cell_volume 817.2(13)
_cod_database_code 1543871
_shelx_space_group_comment
;
The symmetry employed for this shelxl refinement is uniquely defined
by the following loop, which should always be used as a source of
symmetry information in preference to the above space-group names.
They are only intended as comments.
;
_shelxl_version_number 2013-2

loop_
_space_group_symop_operation_xyz
'x, y, z'
'-x, y, -z'
'x+1/2, y+1/2, z'
'-x+1/2, y+1/2, -z'

loop_
_atom_site_label
_atom_site_type_symbol
_atom_site_fract_x
_atom_site_fract_y
_atom_site_fract_z
_atom_site_U_iso_or_equiv
_atom_site_adp_type
_atom_site_occupancy
_atom_site_site_symmetry_order
_atom_site_calc_flag
_atom_site_refinement_flags_posn
_atom_site_refinement_flags_adp
_atom_site_refinement_flags_occupancy
_atom_site_disorder_assembly
_atom_site_disorder_group
O1 O 0.5832(4) 0.487(4) 0.4202(3) 0.073(2) Uani 1 1 d . U . . .
O2 O 0.4917(5) 0.107(4) 0.3814(5) 0.106(3) Uani 1 1 d . U . . .
N1 N 0.3314(5) 0.697(4) 0.4195(4) 0.073(2) Uani 1 1 d . U . . .
H1 H 0.2464 0.7722 0.4066 0.110 Uiso 1 1 calc R U . A 1
H2 H 0.3957 0.7982 0.4049 0.110 Uiso 1 1 calc R U . A 1
H3 H 0.3557 0.6698 0.4740 0.110 Uiso 1 1 calc R U . A 1
C1 C 0.4818(8) 0.340(4) 0.3944(6) 0.073(3) Uani 1 1 d . U . . .
C21 C 0.325(5) 0.459(13) 0.3763(16) 0.064(3) Uani 0.367(15) 1 d D U P B 1
H21 H 0.2600 0.3419 0.3950 0.077 Uiso 0.367(15) 1 calc R U P B 1
C31 C 0.262(2) 0.544(6) 0.2880(16) 0.100(8) Uani 0.367(15) 1 d D U P B 1
H31A H 0.1717 0.6267 0.2859 0.119 Uiso 0.367(15) 1 calc R U P B 1
H31B H 0.3254 0.6691 0.2719 0.119 Uiso 0.367(15) 1 calc R U P B 1
C41 C 0.241(3) 0.332(5) 0.2283(17) 0.126(9) Uiso 0.367(15) 1 d D . P B 1
H41A H 0.1810 0.2060 0.2459 0.151 Uiso 0.367(15) 1 calc R U P B 1
H41B H 0.3328 0.2530 0.2301 0.151 Uiso 0.367(15) 1 calc R U P B 1
C51 C 0.175(5) 0.405(8) 0.1387(17) 0.217(16) Uiso 0.367(15) 1 d D . P B 1
H51A H 0.1840 0.2615 0.1035 0.261 Uiso 0.367(15) 1 calc R U P B 1
H51B H 0.0743 0.4352 0.1338 0.261 Uiso 0.367(15) 1 calc R U P B 1
C61 C 0.236(6) 0.632(9) 0.107(3) 0.300 Uiso 0.367(15) 1 d D U P B 1
H61A H 0.1876 0.6608 0.0501 0.450 Uiso 0.367(15) 1 calc R U P B 1
H61B H 0.3354 0.6035 0.1095 0.450 Uiso 0.367(15) 1 calc R U P B 1
H61C H 0.2250 0.7776 0.1395 0.450 Uiso 0.367(15) 1 calc R U P B 1
C22 C 0.323(10) 0.464(18) 0.359(3) 0.064(3) Uani 0.190(12) 1 d D U P B 2
H22 H 0.2507 0.3448 0.3689 0.077 Uiso 0.190(12) 1 calc R U P B 2
C32 C 0.307(4) 0.493(6) 0.266(3) 0.100(8) Uani 0.190(12) 1 d D U P B 2
H32A H 0.3832 0.5995 0.2556 0.119 Uiso 0.190(12) 1 calc R U P B 2
H32B H 0.3164 0.3264 0.2420 0.119 Uiso 0.190(12) 1 calc R U P B 2
C42 C 0.169(4) 0.604(10) 0.224(3) 0.126(9) Uiso 0.190(12) 1 d D . P B 2
H42A H 0.1613 0.7714 0.2477 0.151 Uiso 0.190(12) 1 calc R U P B 2
H42B H 0.0936 0.4993 0.2360 0.151 Uiso 0.190(12) 1 calc R U P B 2
C52 C 0.146(7) 0.632(11) 0.130(3) 0.217(16) Uiso 0.190(12) 1 d D . P B 2
H52A H 0.0581 0.7242 0.1099 0.261 Uiso 0.190(12) 1 calc R U P B 2
H52B H 0.2228 0.7350 0.1186 0.261 Uiso 0.190(12) 1 calc R U P B 2
C62 C 0.140(11) 0.391(14) 0.083(3) 0.300 Uiso 0.190(12) 1 d D U P B 2
H62A H 0.1312 0.4288 0.0256 0.450 Uiso 0.190(12) 1 calc R U P B 2
H62B H 0.0587 0.2941 0.0898 0.450 Uiso 0.190(12) 1 calc R U P B 2
H62C H 0.2250 0.2950 0.1038 0.450 Uiso 0.190(12) 1 calc R U P B 2
C23 C 0.339(8) 0.446(15) 0.3795(18) 0.064(3) Uani 0.287(14) 1 d D U P B 3
H23 H 0.2877 0.3302 0.4088 0.077 Uiso 0.287(14) 1 calc R U P B 3
C33 C 0.264(4) 0.417(7) 0.2888(18) 0.100(8) Uani 0.287(14) 1 d D U P B 3
H33A H 0.2742 0.2422 0.2717 0.119 Uiso 0.287(14) 1 calc R U P B 3
H33B H 0.1634 0.4503 0.2827 0.119 Uiso 0.287(14) 1 calc R U P B 3
C43 C 0.321(4) 0.589(8) 0.234(2) 0.126(9) Uiso 0.287(14) 1 d D . P B 3
H43A H 0.4213 0.5540 0.2403 0.151 Uiso 0.287(14) 1 calc R U P B 3
H43B H 0.3122 0.7631 0.2523 0.151 Uiso 0.287(14) 1 calc R U P B 3
C53 C 0.248(5) 0.571(14) 0.142(2) 0.217(16) Uiso 0.287(14) 1 d D . P B 3
H53A H 0.2950 0.6873 0.1117 0.261 Uiso 0.287(14) 1 calc R U P B 3
H53B H 0.2618 0.4000 0.1233 0.261 Uiso 0.287(14) 1 calc R U P B 3
C63 C 0.094(5) 0.627(14) 0.121(3) 0.300 Uiso 0.287(14) 1 d D U P B 3
H63A H 0.0659 0.6783 0.0637 0.450 Uiso 0.287(14) 1 calc R U P B 3
H63B H 0.0737 0.7626 0.1555 0.450 Uiso 0.287(14) 1 calc R U P B 3
H63C H 0.0416 0.4779 0.1293 0.450 Uiso 0.287(14) 1 calc R U P B 3
C24 C 0.339(10) 0.483(16) 0.367(3) 0.064(3) Uani 0.156(14) 1 d D U P B 4
H24 H 0.2584 0.3679 0.3656 0.077 Uiso 0.156(14) 1 calc R U P B 4
C34 C 0.329(4) 0.608(11) 0.283(3) 0.100(8) Uani 0.156(14) 1 d D U P B 4
H34A H 0.2389 0.6982 0.2673 0.119 Uiso 0.156(14) 1 calc R U P B 4
H34B H 0.4047 0.7311 0.2876 0.119 Uiso 0.156(14) 1 calc R U P B 4
C44 C 0.338(7) 0.422(9) 0.218(3) 0.126(9) Uiso 0.156(14) 1 d D . P B 4
H44A H 0.2636 0.2959 0.2152 0.151 Uiso 0.156(14) 1 calc R U P B 4
H44B H 0.4286 0.3346 0.2337 0.151 Uiso 0.156(14) 1 calc R U P B 4
C54 C 0.324(8) 0.535(12) 0.131(3) 0.217(16) Uiso 0.156(14) 1 d D . P B 4
H54A H 0.2358 0.6289 0.1169 0.261 Uiso 0.156(14) 1 calc R U P B 4
H54B H 0.4013 0.6558 0.1338 0.261 Uiso 0.156(14) 1 calc R U P B 4
C64 C 0.328(9) 0.350(18) 0.065(3) 0.300 Uiso 0.156(14) 1 d D U P B 4
H64A H 0.3002 0.4341 0.0118 0.450 Uiso 0.156(14) 1 calc R U P B 4
H64B H 0.2626 0.2137 0.0670 0.450 Uiso 0.156(14) 1 calc R U P B 4
H64C H 0.4221 0.2831 0.0714 0.450 Uiso 0.156(14) 1 calc R U P B 4

loop_
_atom_site_aniso_label
_atom_site_aniso_U_11
_atom_site_aniso_U_22
_atom_site_aniso_U_33
_atom_site_aniso_U_23
_atom_site_aniso_U_13
_atom_site_aniso_U_12
O1 0.038(2) 0.062(4) 0.123(5) -0.003(4) 0.022(3) 0.001(3)
O2 0.077(4) 0.066(5) 0.183(8) -0.012(5) 0.046(4) 0.009(3)
N1 0.044(3) 0.075(6) 0.108(6) 0.019(6) 0.031(3) 0.017(4)
C1 0.048(5) 0.065(6) 0.114(8) 0.006(7) 0.034(5) 0.016(5)
C21 0.041(6) 0.070(8) 0.084(8) 0.006(7) 0.020(6) 0.009(5)
C31 0.096(11) 0.101(14) 0.099(10) -0.007(11) 0.017(8) 0.033(10)
C22 0.041(6) 0.070(8) 0.084(8) 0.006(7) 0.020(6) 0.009(5)
C32 0.096(11) 0.101(14) 0.099(10) -0.007(11) 0.017(8) 0.033(10)
C23 0.041(6) 0.070(8) 0.084(8) 0.006(7) 0.020(6) 0.009(5)
C33 0.096(11) 0.101(14) 0.099(10) -0.007(11) 0.017(8) 0.033(10)
C24 0.041(6) 0.070(8) 0.084(8) 0.006(7) 0.020(6) 0.009(5)
C34 0.096(11) 0.101(14) 0.099(10) -0.007(11) 0.017(8) 0.033(10)

loop_
_atom_type_symbol
_atom_type_description
_atom_type_scat_dispersion_real
_atom_type_scat_dispersion_imag
_atom_type_scat_source
C C 0.0033 0.0016 'International Tables Vol C Tables 4.2.6.8 and 6.1.1.4'
H H 0.0000 0.0000 'International Tables Vol C Tables 4.2.6.8 and 6.1.1.4'
N N 0.0061 0.0033 'International Tables Vol C Tables 4.2.6.8 and 6.1.1.4'
O O 0.0106 0.0060 'International Tables Vol C Tables 4.2.6.8 and 6.1.1.4'

loop_
_geom_angle_atom_site_label_1
_geom_angle_atom_site_label_2
_geom_angle_atom_site_label_3
_geom_angle
C21 N1 H1 109.5
C21 N1 H2 109.5
H1 N1 H2 109.5
C21 N1 H3 109.5
H1 N1 H3 109.5
H2 N1 H3 109.5
O1 C1 O2 125.7(8)
O1 C1 C23 117(3)
O2 C1 C23 117(3)
O1 C1 C24 112(3)
O2 C1 C24 122(3)
O1 C1 C21 117(2)
O2 C1 C21 117(2)
O1 C1 C22 118(3)
O2 C1 C22 115(3)
N1 C21 C31 101(4)
N1 C21 C1 109(3)
C31 C21 C1 117(3)
N1 C21 H21 110.1
C31 C21 H21 110.1
C1 C21 H21 110.1
C41 C31 C21 113(2)
C41 C31 H31A 109.0
C21 C31 H31A 109.0
C41 C31 H31B 109.0
C21 C31 H31B 109.0
H31A C31 H31B 107.8
C31 C41 C51 115.2(18)
C31 C41 H41A 108.5
C51 C41 H41A 108.5
C31 C41 H41B 108.5
C51 C41 H41B 108.5
H41A C41 H41B 107.5
C61 C51 C41 116(2)
C61 C51 H51A 108.3
C41 C51 H51A 108.3
C61 C51 H51B 108.3
C41 C51 H51B 108.3
H51A C51 H51B 107.4
C51 C61 H61A 109.5
C51 C61 H61B 109.5
H61A C61 H61B 109.5
C51 C61 H61C 109.5
H61A C61 H61C 109.5
H61B C61 H61C 109.5
C32 C22 N1 123(5)
C32 C22 C1 106(5)
N1 C22 C1 100(3)
C32 C22 H22 108.9
N1 C22 H22 108.9
C1 C22 H22 108.9
C42 C32 C22 113(3)
C42 C32 H32A 109.0
C22 C32 H32A 109.0
C42 C32 H32B 109.0
C22 C32 H32B 109.0
H32A C32 H32B 107.8
C32 C42 C52 115.0(18)
C32 C42 H42A 108.5
C52 C42 H42A 108.5
C32 C42 H42B 108.5
C52 C42 H42B 108.5
H42A C42 H42B 107.5
C62 C52 C42 116(2)
C62 C52 H52A 108.3
C42 C52 H52A 108.3
C62 C52 H52B 108.3
C42 C52 H52B 108.3
H52A C52 H52B 107.4
C52 C62 H62A 109.5
C52 C62 H62B 109.5
H62A C62 H62B 109.5
C52 C62 H62C 109.5
H62A C62 H62C 109.5
H62B C62 H62C 109.5
C1 C23 N1 114(4)
C1 C23 C33 111(3)
N1 C23 C33 118(4)
C1 C23 H23 104.2
N1 C23 H23 104.2
C33 C23 H23 104.2
C43 C33 C23 113(3)
C43 C33 H33A 109.1
C23 C33 H33A 109.1
C43 C33 H33B 109.1
C23 C33 H33B 109.1
H33A C33 H33B 107.8
C33 C43 C53 115.0(18)
C33 C43 H43A 108.5
C53 C43 H43A 108.5
C33 C43 H43B 108.5
C53 C43 H43B 108.5
H43A C43 H43B 107.5
C63 C53 C43 116(2)
C63 C53 H53A 108.3
C43 C53 H53A 108.3
C63 C53 H53B 108.3
C43 C53 H53B 108.3
H53A C53 H53B 107.4
C53 C63 H63A 109.5
C53 C63 H63B 109.5
H63A C63 H63B 109.5
C53 C63 H63C 109.5
H63A C63 H63C 109.5
H63B C63 H63C 109.5
N1 C24 C34 102(4)
N1 C24 C1 112(5)
C34 C24 C1 110(5)
N1 C24 H24 110.7
C34 C24 H24 110.7
C1 C24 H24 110.7
C44 C34 C24 113(2)
C44 C34 H34A 109.0
C24 C34 H34A 109.0
C44 C34 H34B 109.0
C24 C34 H34B 109.0
H34A C34 H34B 107.8
C34 C44 C54 115.1(18)
C34 C44 H44A 108.5
C54 C44 H44A 108.5
C34 C44 H44B 108.5
C54 C44 H44B 108.5
H44A C44 H44B 107.5
C64 C54 C44 116(2)
C64 C54 H54A 108.3
C44 C54 H54A 108.3
C64 C54 H54B 108.3
C44 C54 H54B 108.3
H54A C54 H54B 107.4
C54 C64 H64A 109.5
C54 C64 H64B 109.5
H64A C64 H64B 109.5
C54 C64 H64C 109.5
H64A C64 H64C 109.5
H64B C64 H64C 109.5

loop_
_geom_bond_atom_site_label_1
_geom_bond_atom_site_label_2
_geom_bond_distance
O1 C1 1.245(11)
O2 C1 1.248(10)
N1 C24 1.43(8)
N1 C21 1.44(6)
N1 C23 1.49(7)
N1 C22 1.58(9)
N1 H1 0.8900
N1 H2 0.8900
N1 H3 0.8900
C1 C23 1.45(7)
C1 C24 1.55(10)
C1 C21 1.60(6)
C1 C22 1.65(9)
C21 C31 1.519(17)
C21 H21 0.9800
C31 C41 1.473(18)
C31 H31A 0.9700
C31 H31B 0.9700
C41 C51 1.525(19)
C41 H41A 0.9700
C41 H41B 0.9700
C51 C61 1.48(2)
C51 H51A 0.9700
C51 H51B 0.9700
C61 H61A 0.9600
C61 H61B 0.9600
C61 H61C 0.9600
C22 C32 1.520(17)
C22 H22 0.9800
C32 C42 1.473(19)
C32 H32A 0.9700
C32 H32B 0.9700
C42 C52 1.53(2)
C42 H42A 0.9700
C42 H42B 0.9700
C52 C62 1.48(2)
C52 H52A 0.9700
C52 H52B 0.9700
C62 H62A 0.9600
C62 H62B 0.9600
C62 H62C 0.9600
C23 C33 1.520(17)
C23 H23 0.9800
C33 C43 1.473(19)
C33 H33A 0.9700
C33 H33B 0.9700
C43 C53 1.53(2)
C43 H43A 0.9700
C43 H43B 0.9700
C53 C63 1.48(2)
C53 H53A 0.9700
C53 H53B 0.9700
C63 H63A 0.9600
C63 H63B 0.9600
C63 H63C 0.9600
C24 C34 1.520(17)
C24 H24 0.9800
C34 C44 1.473(19)
C34 H34A 0.9700
C34 H34B 0.9700
C44 C54 1.53(2)
C44 H44A 0.9700
C44 H44B 0.9700
C54 C64 1.48(2)
C54 H54A 0.9700
C54 H54B 0.9700
C64 H64A 0.9600
C64 H64B 0.9600
C64 H64C 0.9600

loop_
_geom_torsion_atom_site_label_1
_geom_torsion_atom_site_label_2
_geom_torsion_atom_site_label_3
_geom_torsion_atom_site_label_4
_geom_torsion
O1 C1 C21 N1 -19(3)
O2 C1 C21 N1 161.1(19)
O1 C1 C21 C31 94(4)
O2 C1 C21 C31 -86(4)
N1 C21 C31 C41 -179.0(16)
C1 C21 C31 C41 64(5)
C21 C31 C41 C51 179(2)
C31 C41 C51 C61 46(6)
O1 C1 C22 C32 93(5)
O2 C1 C22 C32 -77(5)
O1 C1 C22 N1 -36(4)
O2 C1 C22 N1 154(2)
N1 C22 C32 C42 -66(7)
C1 C22 C32 C42 -179.6(16)
C22 C32 C42 C52 -179(2)
C32 C42 C52 C62 64(6)
O1 C1 C23 N1 -17(4)
O2 C1 C23 N1 162(2)
O1 C1 C23 C33 119(4)
O2 C1 C23 C33 -62(5)
C1 C23 C33 C43 -72(5)
N1 C23 C33 C43 61(6)
C23 C33 C43 C53 -179.2(18)
C33 C43 C53 C63 60(6)
O1 C1 C24 N1 -37(4)
O2 C1 C24 N1 152(3)
O1 C1 C24 C34 77(4)
O2 C1 C24 C34 -95(4)
N1 C24 C34 C44 178.4(18)
C1 C24 C34 C44 59(7)
C24 C34 C44 C54 178(3)
C34 C44 C54 C64 -178(3)
